data_4105304
loop_
_publ_author_name
'Shumei Chen'
'Jian Zhang'
'Tao Wu'
'Pingyun Feng'
'Xianhui Bu'

_publ_section_title
;
 Multiroute Synthesis of Porous Anionic Frameworks and Size-Tunable
 Extraframework Organic Cation-Controlled Gas Sorption Properties
;
_journal_name_full 'Journal of the American Chemical Society'
_journal_page_first 16027
_journal_page_last 16029
_journal_paper_doi 10.1021/ja906302t
_journal_volume 131
_journal_year 2009
_chemical_formula_sum 'C54 H60 In3 N3 O33'
_chemical_formula_weight 1623.51
_chemical_name_systematic
; 
 ? 
;
_space_group_IT_number 220
_symmetry_cell_setting cubic
_symmetry_space_group_name_Hall 'I -4bd 2c 3'
_symmetry_space_group_name_H-M 'I -4 3 d'
_atom_sites_solution_hydrogens geom
_atom_sites_solution_primary direct
_atom_sites_solution_secondary difmap
_audit_creation_method SHELXL-97
_cell_angle_alpha 90.00
_cell_angle_beta 90.00
_cell_angle_gamma 90.00
_cell_formula_units_Z 4
_cell_length_a 20.46390(10)
_cell_length_b 20.46390(10)
_cell_length_c 20.46390(10)
_cell_measurement_reflns_used 4194
_cell_measurement_temperature 293(2)
_cell_measurement_theta_max 21.16
_cell_measurement_theta_min 2.44
_cell_volume 8569.69(7)
_computing_cell_refinement 'Bruker SMART'
_computing_data_collection 'Bruker SMART'
_computing_data_reduction 'Bruker SAINT'
_computing_molecular_graphics 'Bruker SHELXTL'
_computing_publication_material 'Bruker SHELXTL'
_computing_structure_refinement 'SHELXL-97 (Sheldrick, 1997)'
_computing_structure_solution 'SHELXS-97 (Sheldrick, 1990)'
_diffrn_ambient_temperature 293(2)
_diffrn_measured_fraction_theta_full 0.997
_diffrn_measured_fraction_theta_max 0.997
_diffrn_measurement_device_type 'CCD area detector'
_diffrn_measurement_method 'phi and omega scans'
_diffrn_radiation_monochromator graphite
_diffrn_radiation_source 'fine-focus sealed tube'
_diffrn_radiation_type MoK\a
_diffrn_radiation_wavelength 0.71073
_diffrn_reflns_av_R_equivalents 0.0678
_diffrn_reflns_av_sigmaI/netI 0.0534
_diffrn_reflns_limit_h_max 20
_diffrn_reflns_limit_h_min -18
_diffrn_reflns_limit_k_max 17
_diffrn_reflns_limit_k_min -17
_diffrn_reflns_limit_l_max 24
_diffrn_reflns_limit_l_min -20
_diffrn_reflns_number 11596
_diffrn_reflns_theta_full 25.04
_diffrn_reflns_theta_max 25.04
_diffrn_reflns_theta_min 2.44
_exptl_absorpt_coefficient_mu 0.872
_exptl_absorpt_correction_type none
_exptl_crystal_density_diffrn 1.258
_exptl_crystal_F_000 3264
_refine_diff_density_max 0.934
_refine_diff_density_min -0.583
_refine_diff_density_rms 0.197
_refine_ls_abs_structure_details 'Flack H D (1983), Acta Cryst. A39, 876-881'
_refine_ls_abs_structure_Flack -0.19(10)
_refine_ls_extinction_method none
_refine_ls_goodness_of_fit_ref 1.113
_refine_ls_hydrogen_treatment constr
_refine_ls_matrix_type full
_refine_ls_number_parameters 60
_refine_ls_number_reflns 1267
_refine_ls_number_restraints 0
_refine_ls_restrained_S_all 1.113
_refine_ls_R_factor_all 0.0716
_refine_ls_R_factor_gt 0.0590
_refine_ls_shift/su_max 0.009
_refine_ls_shift/su_mean 0.001
_refine_ls_structure_factor_coef Fsqd
_refine_ls_weighting_details 'calc w=1/[\s^2^(Fo^2^)+(0.1100P)^2^+0.0000P] where P=(Fo^2^+2Fc^2^)/3'
_refine_ls_weighting_scheme calc
_refine_ls_wR_factor_gt 0.1676
_refine_ls_wR_factor_ref 0.1730
_reflns_number_gt 1024
_reflns_number_total 1267
_reflns_threshold_expression >2sigma(I)
_cod_data_source_file ja906302t_si_002_5.cif
_cod_data_source_block 5
_cod_database_code 4105304

loop_
_symmetry_equiv_pos_as_xyz
'x, y, z'
'-x+1/2, -y, z+1/2'
'-x, y+1/2, -z+1/2'
'x+1/2, -y+1/2, -z'
'z, x, y'
'z+1/2, -x+1/2, -y'
'-z+1/2, -x, y+1/2'
'-z, x+1/2, -y+1/2'
'y, z, x'
'-y, z+1/2, -x+1/2'
'y+1/2, -z+1/2, -x'
'-y+1/2, -z, x+1/2'
'y+1/4, x+1/4, z+1/4'
'-y+1/4, -x+3/4, z+3/4'
'y+3/4, -x+1/4, -z+3/4'
'-y+3/4, x+3/4, -z+1/4'
'x+1/4, z+1/4, y+1/4'
'-x+3/4, z+3/4, -y+1/4'
'-x+1/4, -z+3/4, y+3/4'
'x+3/4, -z+1/4, -y+3/4'
'z+1/4, y+1/4, x+1/4'
'z+3/4, -y+1/4, -x+3/4'
'-z+3/4, y+3/4, -x+1/4'
'-z+1/4, -y+3/4, x+3/4'
'x+1/2, y+1/2, z+1/2'
'-x+1, -y+1/2, z+1'
'-x+1/2, y+1, -z+1'
'x+1, -y+1, -z+1/2'
'z+1/2, x+1/2, y+1/2'
'z+1, -x+1, -y+1/2'
'-z+1, -x+1/2, y+1'
'-z+1/2, x+1, -y+1'
'y+1/2, z+1/2, x+1/2'
'-y+1/2, z+1, -x+1'
'y+1, -z+1, -x+1/2'
'-y+1, -z+1/2, x+1'
'y+3/4, x+3/4, z+3/4'
'-y+3/4, -x+5/4, z+5/4'
'y+5/4, -x+3/4, -z+5/4'
'-y+5/4, x+5/4, -z+3/4'
'x+3/4, z+3/4, y+3/4'
'-x+5/4, z+5/4, -y+3/4'
'-x+3/4, -z+5/4, y+5/4'
'x+5/4, -z+3/4, -y+5/4'
'z+3/4, y+3/4, x+3/4'
'z+5/4, -y+3/4, -x+5/4'
'-z+5/4, y+5/4, -x+3/4'
'-z+3/4, -y+5/4, x+5/4'

loop_
_atom_site_label
_atom_site_type_symbol
_atom_site_fract_x
_atom_site_fract_y
_atom_site_fract_z
_atom_site_U_iso_or_equiv
_atom_site_adp_type
_atom_site_occupancy
_atom_site_symmetry_multiplicity
_atom_site_calc_flag
_atom_site_refinement_flags
In1 In 0.0000 0.2500 0.3750 0.0352(4) Uani 1 4 d S
O2 O 0.0539(3) 0.3329(3) 0.4140(3) 0.0517(17) Uani 1 1 d .
O1 O -0.0367(3) 0.3128(3) 0.4693(3) 0.0555(17) Uani 1 1 d .
C2 C 0.0302(4) 0.4040(4) 0.5024(5) 0.0405(18) Uani 1 1 d .
C3 C 0.0826(4) 0.4420(4) 0.4896(4) 0.045(2) Uani 1 1 d .
C1 C 0.0138(5) 0.3461(4) 0.4598(4) 0.051(3) Uani 1 1 d .
N1 N 0.0000 0.2500 0.8750 0.20(2) Uani 1 4 d S
O3 O 0.0000 0.2500 0.731(7) 0.98(9) Uiso 1.50 2 d SP
C4 C -0.016(3) 0.179(2) 0.832(3) 0.253(17) Uiso 0.75 1 d P
C5 C 0.0408(17) 0.2020(18) 0.7682(19) 0.184(13) Uiso 0.75 1 d P

loop_
_atom_site_aniso_label
_atom_site_aniso_U_11
_atom_site_aniso_U_22
_atom_site_aniso_U_33
_atom_site_aniso_U_23
_atom_site_aniso_U_13
_atom_site_aniso_U_12
In1 0.0349(5) 0.0349(5) 0.0358(7) 0.000 0.000 0.000
O2 0.053(4) 0.064(4) 0.039(4) -0.020(3) 0.016(3) -0.009(3)
O1 0.044(4) 0.064(4) 0.059(4) -0.019(3) 0.009(3) -0.017(3)
C2 0.045(4) 0.040(4) 0.036(4) -0.004(4) -0.004(4) -0.002(4)
C3 0.052(5) 0.046(5) 0.037(5) -0.005(4) -0.005(4) 0.001(4)
C1 0.069(8) 0.042(5) 0.042(5) 0.004(4) -0.023(5) 0.000(5)
N1 0.25(3) 0.25(3) 0.10(2) 0.000 0.000 0.000

loop_
_atom_type_symbol
_atom_type_description
_atom_type_scat_dispersion_real
_atom_type_scat_dispersion_imag
_atom_type_scat_source
C C 0.0033 0.0016 'International Tables Vol C Tables 4.2.6.8 and 6.1.1.4'
H H 0.0000 0.0000 'International Tables Vol C Tables 4.2.6.8 and 6.1.1.4'
N N 0.0061 0.0033 'International Tables Vol C Tables 4.2.6.8 and 6.1.1.4'
O O 0.0106 0.0060 'International Tables Vol C Tables 4.2.6.8 and 6.1.1.4'
In In -0.7276 1.3100 'International Tables Vol C Tables 4.2.6.8 and 6.1.1.4'

loop_
_geom_angle_atom_site_label_1
_geom_angle_atom_site_label_2
_geom_angle_atom_site_label_3
_geom_angle
_geom_angle_site_symmetry_1
_geom_angle_site_symmetry_3
O2 In1 O2 137.0(3) 26_454 .
O2 In1 O2 97.73(12) 26_454 40_445
O2 In1 O2 97.73(12) . 40_445
O2 In1 O2 97.73(12) 26_454 15_455
O2 In1 O2 97.73(12) . 15_455
O2 In1 O2 137.0(3) 40_445 15_455
O2 In1 O1 77.4(2) 26_454 40_445
O2 In1 O1 142.9(2) . 40_445
O2 In1 O1 56.9(2) 40_445 40_445
O2 In1 O1 88.0(3) 15_455 40_445
O2 In1 O1 56.9(2) 26_454 26_454
O2 In1 O1 88.0(3) . 26_454
O2 In1 O1 142.9(2) 40_445 26_454
O2 In1 O1 77.4(2) 15_455 26_454
O1 In1 O1 128.8(2) 40_445 26_454
O2 In1 O1 88.0(3) 26_454 .
O2 In1 O1 56.9(2) . .
O2 In1 O1 77.4(2) 40_445 .
O2 In1 O1 142.9(2) 15_455 .
O1 In1 O1 128.8(2) 40_445 .
O1 In1 O1 75.3(4) 26_454 .
O2 In1 O1 142.9(2) 26_454 15_455
O2 In1 O1 77.4(2) . 15_455
O2 In1 O1 88.0(3) 40_445 15_455
O2 In1 O1 56.9(2) 15_455 15_455
O1 In1 O1 75.3(4) 40_445 15_455
O1 In1 O1 128.8(2) 26_454 15_455
O1 In1 O1 128.8(2) . 15_455
O2 In1 C1 86.9(2) 26_454 40_445
O2 In1 C1 122.4(3) . 40_445
O2 In1 C1 28.7(3) 40_445 40_445
O2 In1 C1 113.3(3) 15_455 40_445
O1 In1 C1 28.2(3) 40_445 40_445
O1 In1 C1 143.8(2) 26_454 40_445
O1 In1 C1 103.6(3) . 40_445
O1 In1 C1 80.8(3) 15_455 40_445
O2 In1 C1 113.3(3) 26_454 .
O2 In1 C1 28.7(3) . .
O2 In1 C1 86.9(2) 40_445 .
O2 In1 C1 122.4(3) 15_455 .
O1 In1 C1 143.8(2) 40_445 .
O1 In1 C1 80.8(3) 26_454 .
O1 In1 C1 28.2(3) . .
O1 In1 C1 103.6(3) 15_455 .
C1 In1 C1 115.6(2) 40_445 .
O2 In1 C1 28.7(3) 26_454 26_454
O2 In1 C1 113.3(3) . 26_454
O2 In1 C1 122.4(3) 40_445 26_454
O2 In1 C1 86.9(2) 15_455 26_454
O1 In1 C1 103.6(3) 40_445 26_454
O1 In1 C1 28.2(3) 26_454 26_454
O1 In1 C1 80.8(3) . 26_454
O1 In1 C1 143.8(2) 15_455 26_454
C1 In1 C1 115.6(2) 40_445 26_454
C1 In1 C1 97.8(4) . 26_454
O2 In1 C1 122.4(3) 26_454 15_455
O2 In1 C1 86.9(2) . 15_455
O2 In1 C1 113.3(3) 40_445 15_455
O2 In1 C1 28.7(3) 15_455 15_455
O1 In1 C1 80.8(3) 40_445 15_455
O1 In1 C1 103.6(3) 26_454 15_455
O1 In1 C1 143.8(2) . 15_455
O1 In1 C1 28.2(3) 15_455 15_455
C1 In1 C1 97.8(4) 40_445 15_455
C1 In1 C1 115.6(2) . 15_455
C1 In1 C1 115.6(2) 26_454 15_455
C1 O2 In1 96.3(5) . .
C1 O1 In1 84.9(6) . .
C3 C2 C3 120.2(8) . 6_456
C3 C2 C1 121.2(8) . .
C3 C2 C1 118.6(8) 6_456 .
C2 C3 C2 119.8(8) . 12_565
O1 C1 O2 121.9(8) . .
O1 C1 C2 121.4(9) . .
O2 C1 C2 116.6(9) . .
O1 C1 In1 66.9(5) . .
O2 C1 In1 55.0(4) . .
C2 C1 In1 171.6(7) . .
C4 N1 C4 105.3(17) . 15_456
C4 N1 C4 105.3(16) . 40_446
C4 N1 C4 118(4) 15_456 40_446
C4 N1 C4 118(4) . 26_454
C4 N1 C4 105.3(17) 15_456 26_454
C4 N1 C4 105.3(17) 40_446 26_454
C5 O3 C5 119(10) 26_454 .
N1 C4 C5 92(3) . .
O3 C5 C4 100(4) . .

loop_
_geom_bond_atom_site_label_1
_geom_bond_atom_site_label_2
_geom_bond_distance
_geom_bond_site_symmetry_2
In1 O2 2.174(6) 26_454
In1 O2 2.174(6) .
In1 O2 2.174(6) 40_445
In1 O2 2.174(6) 15_455
In1 O1 2.436(6) 40_445
In1 O1 2.436(6) 26_454
In1 O1 2.436(6) .
In1 O1 2.436(6) 15_455
In1 C1 2.638(9) 40_445
In1 C1 2.638(9) .
In1 C1 2.638(9) 26_454
In1 C1 2.638(9) 15_455
O2 C1 1.274(11) .
O1 C1 1.252(12) .
C2 C3 1.349(12) .
C2 C3 1.437(12) 6_456
C2 C1 1.508(12) .
C3 C2 1.437(12) 12_565
N1 C4 1.73(5) .
N1 C4 1.73(5) 15_456
N1 C4 1.73(5) 40_446
N1 C4 1.73(5) 26_454
O3 C5 1.50(8) 26_454
O3 C5 1.50(8) .
C4 C5 1.80(5) .
